data_7234008
loop_
_publ_author_name
'Xufan Li'
'John D. Budai'
'Feng Liu'
'Yu-Sheng Chen'
'Jane Y. Howe'
'Chengjun Sun'
'Jonathan Z. Tischler'
'Richard S. Meltzer'
'Zhengwei Pan'

_publ_section_title
;
 Crystal structures and optical properties of new quaternary strontium
 europium aluminate luminescent nanoribbons
;
_journal_name_full 'Journal of Materials Chemistry C'
_journal_page_first 778
_journal_page_last 788
_journal_paper_doi 10.1039/C4TC02002B
_journal_volume 3
_journal_year 2015
_chemical_formula_sum 'Al2 O4 Sr'
_chemical_formula_weight 205.58
_space_group_crystal_system trigonal
_space_group_IT_number 163
_space_group_name_Hall '-P 3 2c'
_space_group_name_H-M_alt 'P -3 1 c'
_atom_sites_solution_hydrogens .
_cell_angle_alpha 90
_cell_angle_beta 90
_cell_angle_gamma 120
_cell_formula_units_Z 4
_cell_length_a 6.1456(6)
_cell_length_b 6.1456(6)
_cell_length_c 10.5585(11)
_cell_measurement_reflns_used 7628
_cell_measurement_temperature 100(2)
_cell_measurement_theta_max 21.375
_cell_measurement_theta_min 2.3835
_cell_volume 345.35(6)
_computing_structure_refinement 'SHELXL-2014 (Sheldrick, 2014)'
_diffrn_ambient_temperature 100(2)
_diffrn_measured_fraction_theta_full 0.894
_diffrn_measured_fraction_theta_max 0.839
_diffrn_radiation_wavelength 0.4428
_diffrn_reflns_av_R_equivalents 0.0919
_diffrn_reflns_av_unetI/netI 0.0389
_diffrn_reflns_Laue_measured_fraction_full 0.894
_diffrn_reflns_Laue_measured_fraction_max 0.839
_diffrn_reflns_limit_h_max 11
_diffrn_reflns_limit_h_min -11
_diffrn_reflns_limit_k_max 11
_diffrn_reflns_limit_k_min -11
_diffrn_reflns_limit_l_max 16
_diffrn_reflns_limit_l_min -12
_diffrn_reflns_number 11432
_diffrn_reflns_point_group_measured_fraction_full 0.894
_diffrn_reflns_point_group_measured_fraction_max 0.839
_diffrn_reflns_theta_full 15.407
_diffrn_reflns_theta_max 24.113
_diffrn_reflns_theta_min 2.670
_exptl_absorpt_coefficient_mu 4.568
_exptl_absorpt_correction_T_max 1.0000
_exptl_absorpt_correction_T_min 0.8732
_exptl_absorpt_correction_type multi-scan
_exptl_absorpt_process_details sadabs
_exptl_crystal_colour yellow
_exptl_crystal_density_diffrn 3.954
_exptl_crystal_description neddle
_exptl_crystal_F_000 384
_exptl_crystal_size_max 0.100
_exptl_crystal_size_mid 0.020
_exptl_crystal_size_min 0.006
_refine_diff_density_max 2.733
_refine_diff_density_min -3.376
_refine_diff_density_rms 0.389
_refine_ls_extinction_coef .
_refine_ls_extinction_method none
_refine_ls_goodness_of_fit_ref 1.112
_refine_ls_hydrogen_treatment undef
_refine_ls_matrix_type full
_refine_ls_number_parameters 23
_refine_ls_number_reflns 646
_refine_ls_number_restraints 12
_refine_ls_restrained_S_all 1.125
_refine_ls_R_factor_all 0.0708
_refine_ls_R_factor_gt 0.0590
_refine_ls_shift/su_max 0.000
_refine_ls_shift/su_mean 0.000
_refine_ls_structure_factor_coef Fsqd
_refine_ls_weighting_details 'w=1/[\s^2^(Fo^2^)+(0.1148P)^2^+2.4124P] where P=(Fo^2^+2Fc^2^)/3'
_refine_ls_weighting_scheme calc
_refine_ls_wR_factor_gt 0.1724
_refine_ls_wR_factor_ref 0.1808
_reflns_Friedel_coverage 0.000
_reflns_Friedel_fraction_full .
_reflns_Friedel_fraction_max .
_reflns_number_gt 540
_reflns_number_total 646
_reflns_threshold_expression 'I > 2\s(I)'
_cod_data_source_file J-Mater-Chem-C-2015-3-778.cif
_cod_data_source_block yellow-SEAO
_cod_original_cell_volume 345.35(8)
_cod_database_code 7234008
_shelx_space_group_comment
;
The symmetry employed for this shelxl refinement is uniquely defined
by the following loop, which should always be used as a source of
symmetry information in preference to the above space-group names.
They are only intended as comments.
;
_shelx_estimated_absorpt_t_min 0.916
_shelx_estimated_absorpt_t_max 0.916

loop_
_space_group_symop_operation_xyz
'x, y, z'
'-y, x-y, z'
'-x+y, -x, z'
'-y, -x, -z+1/2'
'-x+y, y, -z+1/2'
'x, x-y, -z+1/2'
'-x, -y, -z'
'y, -x+y, -z'
'x-y, x, -z'
'y, x, z-1/2'
'x-y, -y, z-1/2'
'-x, -x+y, z-1/2'

loop_
_atom_site_label
_atom_site_type_symbol
_atom_site_fract_x
_atom_site_fract_y
_atom_site_fract_z
_atom_site_U_iso_or_equiv
_atom_site_adp_type
_atom_site_occupancy
_atom_site_site_symmetry_order
_atom_site_calc_flag
_atom_site_refinement_flags_posn
_atom_site_refinement_flags_adp
_atom_site_refinement_flags_occupancy
_atom_site_disorder_assembly
_atom_site_disorder_group
Sr1 Sr -0.3333 0.3333 0.91937(7) 0.0118(2) Uani 1 3 d S T P . .
Al1 Al 0.0000 0.0000 1.0000 0.0149(7) Uani 1 6 d S TU P . .
Al2 Al 0.1635(2) 0.3271(4) 0.7500 0.0465(14) Uani 1 2 d S T P . .
O1 O 0.0198(13) 0.5099(7) 0.7500 0.0231(10) Uani 0.8 2 d S TU P . .
O2 O 0.0000 0.0000 0.804(3) 0.0231(10) Uani 0.4 3 d S T P . .
O3A O 0.2964(19) 0.2235(19) 1.0599(15) 0.0231(10) Uani 0.4 1 d . . P . .
O3B O -0.0733(19) 0.2232(19) 1.0609(15) 0.0231(10) Uani 0.4 1 d . . P . .

loop_
_atom_site_aniso_label
_atom_site_aniso_U_11
_atom_site_aniso_U_22
_atom_site_aniso_U_33
_atom_site_aniso_U_23
_atom_site_aniso_U_13
_atom_site_aniso_U_12
Sr1 0.0138(3) 0.0138(3) 0.0077(4) 0.000 0.000 0.00690(13)
Al1 0.0099(7) 0.0099(7) 0.025(2) 0.000 0.000 0.0049(3)
Al2 0.0134(8) 0.0077(9) 0.117(5) 0.000 0.0000(14) 0.0039(4)
O1 0.0167(15) 0.0160(12) 0.037(3) -0.0010(15) 0.000 0.0083(8)
O2 0.0167(15) 0.0160(12) 0.037(3) -0.0010(15) 0.000 0.0083(8)
O3A 0.0167(15) 0.0160(12) 0.037(3) -0.0010(15) 0.000 0.0083(8)
O3B 0.0167(15) 0.0160(12) 0.037(3) -0.0010(15) 0.000 0.0083(8)

loop_
_atom_type_symbol
_atom_type_description
_atom_type_scat_dispersion_real
_atom_type_scat_dispersion_imag
_atom_type_scat_source
O O 0.0025 0.0021 'International Tables Vol C Tables 4.2.6.8 and 6.1.1.4'
Al Al 0.0234 0.0191 'International Tables Vol C Tables 4.2.6.8 and 6.1.1.4'
Sr Sr 0.2103 1.4760 'International Tables Vol C Tables 4.2.6.8 and 6.1.1.4'

loop_
_geom_angle_atom_site_label_1
_geom_angle_atom_site_label_2
_geom_angle_atom_site_label_3
_geom_angle
_geom_angle_site_symmetry_1
_geom_angle_site_symmetry_3
O3A Sr1 O3A 88.6(5) 2 3_565
O3A Sr1 O3A 88.6(5) 2 1_455
O3A Sr1 O3A 88.6(5) 3_565 1_455
O3A Sr1 O3B 21.2(3) 2 .
O3A Sr1 O3B 71.9(4) 3_565 .
O3A Sr1 O3B 100.9(5) 1_455 .
O3A Sr1 O3B 71.9(4) 2 3_455
O3A Sr1 O3B 100.9(5) 3_565 3_455
O3A Sr1 O3B 21.2(3) 1_455 3_455
O3B Sr1 O3B 88.3(5) . 3_455
O3A Sr1 O3B 100.9(5) 2 2_565
O3A Sr1 O3B 21.2(3) 3_565 2_565
O3A Sr1 O3B 71.9(4) 1_455 2_565
O3B Sr1 O3B 88.3(5) . 2_565
O3B Sr1 O3B 88.3(5) 3_455 2_565
O3A Sr1 O1 90.4(3) 2 3_455
O3A Sr1 O1 167.5(3) 3_565 3_455
O3A Sr1 O1 103.8(3) 1_455 3_455
O3B Sr1 O1 103.9(3) . 3_455
O3B Sr1 O1 90.6(3) 3_455 3_455
O3B Sr1 O1 167.7(3) 2_565 3_455
O3A Sr1 O1 103.8(3) 2 .
O3A Sr1 O1 90.4(3) 3_565 .
O3A Sr1 O1 167.5(3) 1_455 .
O3B Sr1 O1 90.6(3) . .
O3B Sr1 O1 167.7(3) 3_455 .
O3B Sr1 O1 103.9(3) 2_565 .
O1 Sr1 O1 77.72(17) 3_455 .
O3A Sr1 O1 167.5(3) 2 2_565
O3A Sr1 O1 103.8(3) 3_565 2_565
O3A Sr1 O1 90.4(3) 1_455 2_565
O3B Sr1 O1 167.7(3) . 2_565
O3B Sr1 O1 103.9(3) 3_455 2_565
O3B Sr1 O1 90.6(3) 2_565 2_565
O1 Sr1 O1 77.72(17) 3_455 2_565
O1 Sr1 O1 77.72(17) . 2_565
O3A Sr1 O3A 47.6(5) 2 9_557
O3A Sr1 O3A 80.0(4) 3_565 9_557
O3A Sr1 O3A 134.48(13) 1_455 9_557
O3B Sr1 O3A 33.7(5) . 9_557
O3B Sr1 O3A 119.5(4) 3_455 9_557
O3B Sr1 O3A 101.0(4) 2_565 9_557
O1 Sr1 O3A 90.2(3) 3_455 9_557
O1 Sr1 O3A 57.4(3) . 9_557
O1 Sr1 O3A 135.1(4) 2_565 9_557
O3A Sr1 O3A 80.0(4) 2 8_457
O3A Sr1 O3A 134.48(14) 3_565 8_457
O3A Sr1 O3A 47.6(5) 1_455 8_457
O3B Sr1 O3A 101.0(4) . 8_457
O3B Sr1 O3A 33.7(5) 3_455 8_457
O3B Sr1 O3A 119.5(4) 2_565 8_457
O1 Sr1 O3A 57.4(3) 3_455 8_457
O1 Sr1 O3A 135.1(3) . 8_457
O1 Sr1 O3A 90.2(3) 2_565 8_457
O3A Sr1 O3A 119.32(11) 9_557 8_457
O3A Sr1 O3A 134.48(13) 2 7_567
O3A Sr1 O3A 47.6(5) 3_565 7_567
O3A Sr1 O3A 80.0(4) 1_455 7_567
O3B Sr1 O3A 119.5(4) . 7_567
O3B Sr1 O3A 101.0(4) 3_455 7_567
O3B Sr1 O3A 33.7(5) 2_565 7_567
O1 Sr1 O3A 135.1(3) 3_455 7_567
O1 Sr1 O3A 90.2(3) . 7_567
O1 Sr1 O3A 57.4(3) 2_565 7_567
O3A Sr1 O3A 119.32(11) 9_557 7_567
O3A Sr1 O3A 119.32(10) 8_457 7_567
O3A Al1 O3A 180.0 9_557 3
O3A Al1 O3A 107.8(5) 9_557 7_557
O3A Al1 O3A 72.2(5) 3 7_557
O3A Al1 O3A 72.2(5) 9_557 .
O3A Al1 O3A 107.8(5) 3 .
O3A Al1 O3A 180.0 7_557 .
O3A Al1 O3A 107.8(5) 9_557 8_557
O3A Al1 O3A 72.2(5) 3 8_557
O3A Al1 O3A 107.8(5) 7_557 8_557
O3A Al1 O3A 72.2(5) . 8_557
O3A Al1 O3A 72.2(5) 9_557 2
O3A Al1 O3A 107.8(5) 3 2
O3A Al1 O3A 72.2(5) 7_557 2
O3A Al1 O3A 107.8(5) . 2
O3A Al1 O3A 180.0 8_557 2
O3A Al1 O3B 50.2(7) 9_557 .
O3A Al1 O3B 129.8(7) 3 .
O3A Al1 O3B 99.8(5) 7_557 .
O3A Al1 O3B 80.2(5) . .
O3A Al1 O3B 149.6(5) 8_557 .
O3A Al1 O3B 30.4(5) 2 .
O3A Al1 O3B 80.2(5) 9_557 9_557
O3A Al1 O3B 99.8(5) 3 9_557
O3A Al1 O3B 30.4(5) 7_557 9_557
O3A Al1 O3B 149.6(5) . 9_557
O3A Al1 O3B 129.8(7) 8_557 9_557
O3A Al1 O3B 50.2(7) 2 9_557
O3B Al1 O3B 72.5(5) . 9_557
O3A Al1 O3B 99.8(5) 9_557 3
O3A Al1 O3B 80.2(5) 3 3
O3A Al1 O3B 149.6(5) 7_557 3
O3A Al1 O3B 30.4(5) . 3
O3A Al1 O3B 50.2(7) 8_557 3
O3A Al1 O3B 129.8(7) 2 3
O3B Al1 O3B 107.5(6) . 3
O3B Al1 O3B 180.0 9_557 3
O3A Al1 O3B 30.4(5) 9_557 8_557
O3A Al1 O3B 149.6(5) 3 8_557
O3A Al1 O3B 129.8(7) 7_557 8_557
O3A Al1 O3B 50.2(7) . 8_557
O3A Al1 O3B 80.2(5) 8_557 8_557
O3A Al1 O3B 99.8(5) 2 8_557
O3B Al1 O3B 72.5(6) . 8_557
O3B Al1 O3B 107.5(5) 9_557 8_557
O3B Al1 O3B 72.5(6) 3 8_557
O3A Al1 O3B 149.6(5) 9_557 2
O3A Al1 O3B 30.4(5) 3 2
O3A Al1 O3B 50.2(7) 7_557 2
O3A Al1 O3B 129.8(7) . 2
O3A Al1 O3B 99.8(5) 8_557 2
O3A Al1 O3B 80.2(5) 2 2
O3B Al1 O3B 107.5(6) . 2
O3B Al1 O3B 72.5(6) 9_557 2
O3B Al1 O3B 107.5(5) 3 2
O3B Al1 O3B 180.0 8_557 2
O3A Al1 O3B 129.8(7) 9_557 7_557
O3A Al1 O3B 50.2(7) 3 7_557
O3A Al1 O3B 80.2(5) 7_557 7_557
O3A Al1 O3B 99.8(5) . 7_557
O3A Al1 O3B 30.4(5) 8_557 7_557
O3A Al1 O3B 149.6(5) 2 7_557
O3B Al1 O3B 180.0 . 7_557
O3B Al1 O3B 107.5(6) 9_557 7_557
O3B Al1 O3B 72.5(5) 3 7_557
O3B Al1 O3B 107.5(6) 8_557 7_557
O3B Al1 O3B 72.5(5) 2 7_557
O1 Al2 O1 112.1(4) 2_665 .
O1 Al2 O2 122.1(3) 2_665 4_556
O1 Al2 O2 122.1(3) . 4_556
O1 Al2 O2 122.1(3) 2_665 .
O1 Al2 O2 122.1(3) . .
O2 Al2 O2 36.3(16) 4_556 .
O1 Al2 O3B 103.3(3) 2_665 12
O1 Al2 O3B 81.9(3) . 12
O2 Al2 O3B 67.8(8) 4_556 12
O2 Al2 O3B 103.1(8) . 12
O1 Al2 O3B 81.9(3) 2_665 8_557
O1 Al2 O3B 103.3(3) . 8_557
O2 Al2 O3B 103.1(8) 4_556 8_557
O2 Al2 O3B 67.8(8) . 8_557
O3B Al2 O3B 170.9(6) 12 8_557
O1 Al2 O3A 103.3(3) 2_665 9_557
O1 Al2 O3A 81.9(3) . 9_557
O2 Al2 O3A 103.1(8) 4_556 9_557
O2 Al2 O3A 67.8(8) . 9_557
O3B Al2 O3A 152.5(4) 12 9_557
O3B Al2 O3A 25.9(4) 8_557 9_557
O1 Al2 O3A 81.9(3) 2_665 10
O1 Al2 O3A 103.3(3) . 10
O2 Al2 O3A 67.8(8) 4_556 10
O2 Al2 O3A 103.1(8) . 10
O3B Al2 O3A 25.9(4) 12 10
O3B Al2 O3A 152.5(4) 8_557 10
O3A Al2 O3A 170.9(6) 9_557 10
O1 Al2 Sr1 135.37(16) 2_665 4_556
O1 Al2 Sr1 43.78(14) . 4_556
O2 Al2 Sr1 81.5(4) 4_556 4_556
O2 Al2 Sr1 99.5(4) . 4_556
O3B Al2 Sr1 47.0(3) 12 4_556
O3B Al2 Sr1 133.1(3) 8_557 4_556
O3A Al2 Sr1 107.2(3) 9_557 4_556
O3A Al2 Sr1 72.9(3) 10 4_556
O1 Al2 Sr1 135.37(16) 2_665 .
O1 Al2 Sr1 43.77(15) . .
O2 Al2 Sr1 99.5(4) 4_556 .
O2 Al2 Sr1 81.5(4) . .
O3B Al2 Sr1 107.2(3) 12 .
O3B Al2 Sr1 72.9(3) 8_557 .
O3A Al2 Sr1 47.0(3) 9_557 .
O3A Al2 Sr1 133.1(3) 10 .
Sr1 Al2 Sr1 60.39(2) 4_556 .
O1 Al2 Sr1 43.78(14) 2_665 1_655
O1 Al2 Sr1 135.37(16) . 1_655
O2 Al2 Sr1 99.5(4) 4_556 1_655
O2 Al2 Sr1 81.5(4) . 1_655
O3B Al2 Sr1 133.1(3) 12 1_655
O3B Al2 Sr1 47.0(3) 8_557 1_655
O3A Al2 Sr1 72.9(3) 9_557 1_655
O3A Al2 Sr1 107.2(3) 10 1_655
Sr1 Al2 Sr1 178.93(7) 4_556 1_655
Sr1 Al2 Sr1 119.59(2) . 1_655
O1 Al2 Sr1 43.78(14) 2_665 4_656
O1 Al2 Sr1 135.37(16) . 4_656
O2 Al2 Sr1 81.5(4) 4_556 4_656
O2 Al2 Sr1 99.5(4) . 4_656
O3B Al2 Sr1 72.9(3) 12 4_656
O3B Al2 Sr1 107.2(3) 8_557 4_656
O3A Al2 Sr1 133.1(3) 9_557 4_656
O3A Al2 Sr1 47.0(3) 10 4_656
Sr1 Al2 Sr1 119.59(2) 4_556 4_656
Sr1 Al2 Sr1 178.93(7) . 4_656
Sr1 Al2 Sr1 60.39(2) 1_655 4_656
Al2 O1 Al2 127.9(4) 3_565 .
Al2 O1 Sr1 108.55(11) 3_565 .
Al2 O1 Sr1 108.55(11) . .
Al2 O1 Sr1 108.55(11) 3_565 4_556
Al2 O1 Sr1 108.54(11) . 4_556
Sr1 O1 Sr1 87.1(2) . 4_556
O2 O2 Al2 71.9(8) 4_556 .
O2 O2 Al2 71.9(8) 4_556 2
Al2 O2 Al2 110.8(8) . 2
O2 O2 Al2 71.9(8) 4_556 3
Al2 O2 Al2 110.8(8) . 3
Al2 O2 Al2 110.8(8) 2 3
O2 O2 Al1 180.0 4_556 .
Al2 O2 Al1 108.1(8) . .
Al2 O2 Al1 108.1(8) 2 .
Al2 O2 Al1 108.1(8) 3 .
O3B O3A O3B 117.4(15) 3 8_557
O3B O3A Al1 75.0(9) 3 .
O3B O3A Al1 65.0(6) 8_557 .
O3B O3A Al2 76.4(13) 3 8_557
O3B O3A Al2 162.0(9) 8_557 8_557
Al1 O3A Al2 111.2(6) . 8_557
O3B O3A Sr1 79.7(11) 3 1_655
O3B O3A Sr1 77.5(7) 8_557 1_655
Al1 O3A Sr1 116.2(7) . 1_655
Al2 O3A Sr1 118.1(5) 8_557 1_655
O3B O3A Sr1 173.1(14) 3 7_567
O3B O3A Sr1 69.1(6) 8_557 7_567
Al1 O3A Sr1 111.0(5) . 7_567
Al2 O3A Sr1 97.8(5) 8_557 7_567
Sr1 O3A Sr1 100.0(4) 1_655 7_567
O3A O3B O3A 116.2(15) 2 9_557
O3A O3B Al1 74.6(9) 2 .
O3A O3B Al1 64.8(6) 9_557 .
O3A O3B Al2 77.7(13) 2 9_557
O3A O3B Al2 162.0(9) 9_557 9_557
Al1 O3B Al2 111.5(6) . 9_557
O3A O3B Sr1 79.1(11) 2 .
O3A O3B Sr1 77.2(7) 9_557 .
Al1 O3B Sr1 115.8(7) . .
Al2 O3B Sr1 118.3(5) 9_557 .
O3A O3B Sr1 174.2(13) 2 7_567
O3A O3B Sr1 68.8(6) 9_557 7_567
Al1 O3B Sr1 110.8(5) . 7_567
Al2 O3B Sr1 98.0(5) 9_557 7_567
Sr1 O3B Sr1 99.8(4) . 7_567

loop_
_geom_bond_atom_site_label_1
_geom_bond_atom_site_label_2
_geom_bond_distance
_geom_bond_site_symmetry_2
Sr1 O3A 2.510(13) 2
Sr1 O3A 2.510(13) 3_565
Sr1 O3A 2.510(13) 1_455
Sr1 O3B 2.516(13) .
Sr1 O3B 2.516(13) 3_455
Sr1 O3B 2.516(13) 2_565
Sr1 O1 2.594(5) 3_455
Sr1 O1 2.594(5) .
Sr1 O1 2.594(5) 2_565
Sr1 O3A 2.626(10) 9_557
Sr1 O3A 2.626(10) 8_457
Sr1 O3A 2.626(10) 7_567
Al1 O3A 1.762(11) 9_557
Al1 O3A 1.762(11) 3
Al1 O3A 1.762(11) 7_557
Al1 O3A 1.762(11) .
Al1 O3A 1.762(11) 8_557
Al1 O3A 1.762(11) 2
Al1 O3B 1.765(11) .
Al1 O3B 1.765(11) 9_557
Al1 O3B 1.765(11) 3
Al1 O3B 1.765(11) 8_557
Al1 O3B 1.765(11) 2
Al1 O3B 1.765(11) 7_557
Al2 O1 1.742(3) 2_665
Al2 O1 1.742(3) .
Al2 O2 1.832(9) 4_556
Al2 O2 1.832(9) .
Al2 O3B 2.055(16) 12
Al2 O3B 2.055(16) 8_557
Al2 O3A 2.066(16) 9_557
Al2 O3A 2.066(16) 10
O1 Al2 1.742(3) 3_565
O1 Sr1 2.595(5) 4_556
O2 O2 1.14(5) 4_556
O2 Al2 1.832(9) 2
O2 Al2 1.832(9) 3
O3A O3B 0.924(15) 3
O3A O3B 1.49(2) 8_557
O3A Al2 2.066(16) 8_557
O3A Sr1 2.510(13) 1_655
O3A Sr1 2.626(10) 7_567
O3B O3A 0.924(15) 2
O3B O3A 1.49(2) 9_557
O3B Al2 2.055(16) 9_557
O3B Sr1 2.628(10) 7_567
